data_2101170
loop_
_publ_author_name
'Dodd, I. M.'
'Hao, Q.'
'Harding, M. M.'
'Prince, S. M.'

_publ_section_title
;
 Structure determination with Laue diffraction data -- including
 refinement when anomalous scatterers are present
;
_journal_issue 4
_journal_name_full 'Acta Crystallographica Section B'
_journal_page_first 441
_journal_page_last 447
_journal_paper_doi 10.1107/S0108768193014442
_journal_volume 50
_journal_year 1994
_chemical_formula_moiety 'C51 H37 Au O8 Os3 P3 , P F6 , .5C6 H5 Cl'
_chemical_formula_sum 'C53 H39.5 Au Cl0.5 F6 O8 Os3 P4'
_chemical_formula_weight 1838.5
_symmetry_cell_setting monoclinic
_symmetry_space_group_name_Hall '-C 2yc'
_symmetry_space_group_name_H-M 'C 1 2/c 1'
_cell_angle_alpha 90
_cell_angle_beta 104.60(10)
_cell_angle_gamma 90
_cell_formula_units_Z 8
_cell_length_a 37.46(4)
_cell_length_b 9.645(10)
_cell_length_c 34.86(4)
_cell_volume 12188(2)
_diffrn_radiation_type Mo
_diffrn_radiation_wavelength 0.71073
_exptl_absorpt_coefficient_mu 8.12
_exptl_crystal_density_diffrn 2.00
_exptl_crystal_F_000 6848
_cod_data_source_file li0165.cif
_cod_data_source_block li0165a
_cod_original_cell_volume 12188
_cod_database_code 2101170

loop_
_atom_site_label
_atom_site_fract_x
_atom_site_fract_y
_atom_site_fract_z
_atom_site_U_iso_or_equiv
Os(1) .17700(10) .17940(10) .19450(10) .0400(10)
Os(2) .16310(10) .02900(10) .11730(10) .0370(10)
Os(3) .19200(10) -.10710(10) .18720(10) .0450(10)
Au(1) .23450(10) -.07100(10) .13280(10) .0450(10)
Cl(1)* .3136(4) .4684(10) .0118(4) .085(9)
P(1) .11510(10) .1139(3) .18280(10) .0430(10)
P(2) .28850(10) -.1241(4) .11590(10) .048(2)
P(3) .10470(10) .1289(3) .09330(10) .0410(10)
O(1) .1551(6) -.1794(15) .0524(5) .077(11)
O(2) .2044(5) .2156(14) .0731(5) .075(12)
O(3) .2675(3) -.0462(18) .2388(5) .074(6)
O(4) .2108(5) -.4002(12) .1679(8) .095(11)
O(5) .1660(5) -.191(2) .2591(5) .094(10)
O(6) .1521(4) .4758(12) .1992(5) .072(9)
O(7) .1984(7) .150(3) .2839(4) .103(15)
O(8) .2559(4) .2506(16) .1924(6) .076(7)
C(1) .1581(4) -.1044(15) .0772(5) .052(3)
C(2) .1898(4) .1489(13) .0897(4) .046(3)
C(3) .2397(4) -.0642(17) .2192(5) .056(3)
C(4) .2042(5) -.2943(16) .1738(6) .061(4)
C(5) .1754(6) -.150(2) .2332(6) .069(4)
C(6) .1614(4) .3710(14) .1965(5) .051(3)
C(7) .1889(4) .1587(16) .2506(4) .053(3)
C(8) .2265(4) .2216(18) .1923(5) .055(3)
C(9) .0882(4) .1902(14) .1358(3) .046(3)
P(4) .0126(2) .4118(7) .3919(2) .093(4)
F(1) .0184(7) .426(3) .3505(5) .180(16)
F(2) .0192(5) .5655(14) .3984(7) .186(17)
F(3) -.0283(4) .4396(17) .3750(7) .141(8)
F(4) .0057(5) .2585(14) .3852(7) .176(15)
F(5) .0075(8) .397(3) .4335(5) .185(19)
F(6) .0535(4) .385(2) .4079(7) .172(8)
C(11) .3297(3) -.0428(14) .1450(4) .063(4)
C(12) .3579(4) -.0048(18) .1277(3) .103(8)
C(13) .3894(4) .0599(19) .1504(5) .088(6)
C(14) .3926(3) .0865(18) .1903(5) .095(7)
C(15) .3644(4) .0485(16) .2076(3) .079(5)
C(16) .3330(3) -.0162(14) .1849(4) .064(4)
C(21) .2978(3) -.3072(8) .1210(5) .057(3)
C(22) .3334(3) -.3609(11) .1318(5) .068(4)
C(23) .3387(3) -.5033(12) .1358(6) .071(5)
C(24) .3085(4) -.5920(8) .1290(6) .089(6)
C(25) .2730(3) -.5382(12) .1182(7) .084(6)
C(26) .2676(3) -.3958(13) .1143(6) .084(6)
C(31) .2867(4) -.0795(13) .0653(3) .059(3)
C(32) .2828(5) .0591(12) .0541(4) .079(5)
C(33) .2826(7) .0972(13) .0156(5) .099(8)
C(34) .2862(7) -.0033(19) -.0117(4) .092(7)
C(35) .2901(7) -.1419(17) -.0006(4) .111(9)
C(36) .2903(5) -.1800(11) .0380(4) .081(5)
C(41) .1092(3) -.0638(8) .1711(3) .053(3)
C(42) .0804(3) -.1411(11) .1788(4) .063(4)
C(43) .0732(3) -.2735(11) .1630(4) .073(5)
C(44) .0947(3) -.3287(8) .1396(4) .063(4)
C(45) .1235(3) -.2514(9) .1319(3) .053(3)
C(46) .1307(2) -.1189(8) .1477(3) .045(2)
C(51) .0697(3) .0144(11) .0645(4) .052(3)
C(52) .0737(4) -.0229(15) .0273(4) .076(5)
C(53) .0506(5) -.1223(17) .0051(4) .091(6)
C(54) .0234(4) -.1844(16) .0200(5) .090(6)
C(55) .0194(4) -.1471(16) .0572(5) .091(7)
C(56) .0425(4) -.0477(15) .0794(4) .076(5)
C(61) .1008(3) .2811(10) .0634(4) .046(2)
C(62) .1287(3) .3798(12) .0719(4) .063(4)
C(63) .1257(5) .4995(13) .0491(6) .079(5)
C(64) .0949(7) .5205(19) .0178(7) .138(14)
C(65) .0669(6) .422(2) .0093(7) .116(10)
C(66) .0699(4) .3021(17) .0321(6) .103(8)
C(71) .0902(4) .1612(14) .2187(4) .063(4)
C(72) .1008(4) .1007(14) .2560(4) .079(5)
C(73) .0853(5) .1457(18) .2861(4) .090(6)
C(74) .0592(6) .251(2) .2788(5) .109(10)
C(75) .0486(5) .3117(16) .2415(5) .097(7)
C(76) .0641(4) .2667(14) .2114(4) .070(4)
C(81)* .3589(11) .445(4) .0331(15) .089(12)
C(82)* .3814(18) .550(4) .053(2) .13(2)
C(83)* .415(2) .517(6) .080(3) .17(3)
C(84)* .4255(18) .380(7) .086(3) .14(3)
C(85)* .4031(16) .274(5) .066(2) .15(2)
C(86)* .3697(13) .307(4) .0395(16) .086(11)
H(9A) .0624(4) .1658(14) .1318(3) .056
H(9B) .0902(4) .2905(14) .1374(3) .056
H(12) .3557(6) -.023(3) .1010(4) .123
H(13) .4082(5) .085(3) .139(3) .105
H(14) .4137(4) .130(3) .2055(6) .114
H(15) .3666(6) .066(2) .2343(3) .095
H(16) .3141(5) -.042(2) .1965(5) .077
H(22) .3536(3) -.3016(15) .1363(8) .082
H(23) .3625(3) -.5393(17) .1430(9) .085
H(24) .3121(6) -.6872(9) .1316(9) .107
H(25) .2528(4) -.5975(16) .1137(10) .101
H(26) .2438(3) -.3598(18) .1071(9) .100
H(32) .2803(8) .1264(15) .0724(5) .095
H(33) .2800(10) .1900(14) .0081(7) .119
H(35) .2926(10) -.209(2) -.0188(5) .133
H(36) .2929(8) -.2727(11) .0454(6) .097
H(42) .0660(4) -.1042(15) .1944(5) .075
H(43) .0540(4) -.3253(14) .1681(6) .088
H(44) .0899(4) -.4173(9) .1290(5) .075
H(45) .1379(4) -.2882(13) .1162(4) .063
H(52) .0919(5) .019(2) .0173(6) .092
H(53) .0533(7) -.147(2) -.0198(4) .109
H(54) .0080(6) -.251(2) .0051(6) .108
H(55) .0012(5) -.189(2) .0672(7) .110
H(56) .0398(6) -.023(2) .1043(4) .092
H(62) .1494(4) .3658(19) .0928(6) .076
H(63) .1444(6) .5655(18) .0548(8) .095
H(64) .0929(9) .601(2) .0025(9) .166
H(65) .0463(8) .436(3) -.0116(9) .139
H(66) .0512(5) .236(2) .0264(8) .124
H(72) .1183(6) .030(2) .2609(6) .094
H(73) .0924(7) .105(3) .3111(4) .108
H(74) .0488(8) .281(3) .2990(6) .131
H(75) .0311(7) .382(2) .2366(7) .117
H(76) .0570(6) .307(2) .1865(4) .084
H(82) .374(3) .642(4) .049(3) .157
H(83) .430(3) .588(7) .093(4) .204
H(84) .448(2) .358(9) .104(4) .173
H(85) .410(2) .182(5) .070(3) .175
H(86) .3547(18) .237(4) .026(2) .103
